data_1503065
loop_
_publ_author_name
'D'Souza, Daniel M'
'Muschelknautz, Christian'
'Rominger, Frank'
'M\"uller, Thomas J J'

_publ_section_title
;
 Unusual solid-state luminescent push-pull indolones: a general one-pot
 three-component approach.
;
_journal_issue 15
_journal_name_full 'Organic letters'
_journal_page_first 3364
_journal_page_last 3367
_journal_paper_doi 10.1021/ol101165m
_journal_volume 12
_journal_year 2010
_chemical_formula_sum 'C40 H41 N3 O5 S'
_chemical_formula_weight 675.82
_chemical_name_common 'in manuscript 8k'
_chemical_name_systematic
; 
 4-[(E)-1-[Hexyl-(4-methoxybenzyl)-amino]-3-[1-methansulfonyl-2-oxo-1,2-dihydroindol-(3E)-yliden]-3-(4-methoxyphenyl)-propenyl]-benzonitrile 
;
_space_group_IT_number 14
_symmetry_cell_setting monoclinic
_symmetry_space_group_name_Hall '-P 2yn'
_symmetry_space_group_name_H-M 'P 1 21/n 1'
_atom_sites_solution_hydrogens geom
_atom_sites_solution_primary direct
_atom_sites_solution_secondary difmap
_audit_creation_method SHELXL-97
_cell_angle_alpha 90.00
_cell_angle_beta 97.0670(10)
_cell_angle_gamma 90.00
_cell_formula_units_Z 4
_cell_length_a 19.1627(7)
_cell_length_b 9.8124(4)
_cell_length_c 19.8246(8)
_cell_measurement_reflns_used 4615
_cell_measurement_temperature 293(2)
_cell_volume 3699.3(3)
_computing_cell_refinement 'Bruker SMART'
_computing_data_collection 'Bruker SMART'
_computing_data_reduction 'Bruker SHELXTL'
_computing_molecular_graphics 'Bruker SHELXTL'
_computing_publication_material 'Bruker SHELXTL'
_computing_structure_refinement 'SHELXL-97 (Sheldrick, 1997)'
_computing_structure_solution 'SHELXS-97 (Sheldrick, 1990)'
_diffrn_ambient_temperature 293(2)
_diffrn_measured_fraction_theta_full 0.999
_diffrn_measured_fraction_theta_max 0.999
_diffrn_measurement_device_type 'CCD area detector'
_diffrn_measurement_method 'omega scans'
_diffrn_radiation_monochromator graphite
_diffrn_radiation_source 'fine-focus sealed tube'
_diffrn_radiation_type MoK\a
_diffrn_radiation_wavelength 0.71073
_diffrn_reflns_av_R_equivalents 0.0424
_diffrn_reflns_av_sigmaI/netI 0.0318
_diffrn_reflns_limit_h_max 19
_diffrn_reflns_limit_h_min -19
_diffrn_reflns_limit_k_max 10
_diffrn_reflns_limit_k_min -10
_diffrn_reflns_limit_l_max 20
_diffrn_reflns_limit_l_min -20
_diffrn_reflns_number 22025
_diffrn_reflns_theta_full 21.48
_diffrn_reflns_theta_max 21.48
_diffrn_reflns_theta_min 1.58
_exptl_absorpt_coefficient_mu 0.134
_exptl_absorpt_correction_T_max 0.9867
_exptl_absorpt_correction_T_min 0.9559
_exptl_absorpt_correction_type multi-scan
_exptl_absorpt_process_details
;
Sheldrick, G. M. (2008). <i>SADABS</i>. University of G\"ottingen, Germany.
;
_exptl_crystal_colour red
_exptl_crystal_density_diffrn 1.213
_exptl_crystal_density_method 'not measured'
_exptl_crystal_description polyhedron
_exptl_crystal_F_000 1432
_exptl_crystal_size_max 0.34
_exptl_crystal_size_mid 0.30
_exptl_crystal_size_min 0.10
_refine_diff_density_max 0.219
_refine_diff_density_min -0.210
_refine_diff_density_rms 0.033
_refine_ls_extinction_coef 0.0027(5)
_refine_ls_extinction_expression Fc^*^=kFc[1+0.001xFc^2^\l^3^/sin(2\q)]^-1/4^
_refine_ls_extinction_method SHELXL
_refine_ls_goodness_of_fit_ref 1.014
_refine_ls_hydrogen_treatment constr
_refine_ls_matrix_type full
_refine_ls_number_parameters 453
_refine_ls_number_reflns 4238
_refine_ls_number_restraints 10
_refine_ls_restrained_S_all 1.022
_refine_ls_R_factor_all 0.0766
_refine_ls_R_factor_gt 0.0457
_refine_ls_shift/su_max 0.000
_refine_ls_shift/su_mean 0.000
_refine_ls_structure_factor_coef Fsqd
_refine_ls_weighting_details 'calc w=1/[\s^2^(Fo^2^)+(0.0657P)^2^+0.9965P] where P=(Fo^2^+2Fc^2^)/3'
_refine_ls_weighting_scheme calc
_refine_ls_wR_factor_gt 0.1128
_refine_ls_wR_factor_ref 0.1310
_reflns_number_gt 2871
_reflns_number_total 4238
_reflns_threshold_expression >2sigma(I)
_cod_data_source_file ol101165m_si_002.cif
_cod_data_source_block dds47
_cod_depositor_comments
;
The following automatic conversions were performed:

'_symmetry_cell_setting' value 'Monoclinic' changed to 'monoclinic'
according to /home/saulius/struct/CIF-dictionaries/cif_core.dic
dictionary named 'cif_core.dic' version 2.4.2 from 2011-04-26.

Automatic conversion script
Id: cif_fix_values 1715 2011-07-08 13:25:40Z adriana 
;
_cod_original_sg_symbol_H-M P2(1)/n
_cod_database_code 1503065

loop_
_symmetry_equiv_pos_as_xyz
'x, y, z'
'-x+1/2, y+1/2, -z+1/2'
'-x, -y, -z'
'x-1/2, -y-1/2, z-1/2'

loop_
_atom_site_label
_atom_site_type_symbol
_atom_site_fract_x
_atom_site_fract_y
_atom_site_fract_z
_atom_site_U_iso_or_equiv
_atom_site_adp_type
_atom_site_occupancy
_atom_site_symmetry_multiplicity
_atom_site_calc_flag
_atom_site_refinement_flags
_atom_site_disorder_assembly
_atom_site_disorder_group
C5 C 1.09561(17) 0.6819(3) 0.23377(18) 0.0701(9) Uani 1 1 d . . .
C1 C 1.26211(14) 0.7421(3) 0.39575(15) 0.0633(8) Uani 1 1 d . . .
C2 C 1.21406(14) 0.7348(3) 0.33771(15) 0.0665(8) Uani 1 1 d . . .
H2 H 1.1665 0.7508 0.3445 0.080 Uiso 1 1 calc R . .
C3 C 1.22498(14) 0.7073(3) 0.26993(14) 0.0571(8) Uani 1 1 d . . .
C4 C 1.16774(14) 0.6896(3) 0.21975(14) 0.0589(8) Uani 1 1 d . . .
O5 O 1.06934(10) 0.6869(3) 0.28689(12) 0.0880(7) Uani 1 1 d . . .
N6 N 1.05301(13) 0.6654(3) 0.17005(14) 0.0775(8) Uani 1 1 d . . .
N11 N 1.24247(12) 0.7880(3) 0.45485(13) 0.0771(8) Uani 1 1 d . . .
C12 C 1.17275(17) 0.8510(4) 0.45644(17) 0.0897(11) Uani 1 1 d . . .
H12A H 1.1610 0.9056 0.4146 0.108 Uiso 1 1 calc R . .
H12B H 1.1753 0.9141 0.4956 0.108 Uiso 1 1 calc R . .
C13 C 1.11439(17) 0.7495(4) 0.46180(17) 0.0981(12) Uani 1 1 d . . .
H13A H 1.1225 0.7036 0.5066 0.118 Uiso 1 1 calc R . .
H13B H 1.1156 0.6791 0.4262 0.118 Uiso 1 1 calc R . .
C14 C 1.04238(19) 0.8159(5) 0.4540(2) 0.1374(18) Uani 1 1 d . . .
H14A H 1.0393 0.8773 0.4931 0.165 Uiso 1 1 calc R . .
H14B H 1.0373 0.8726 0.4123 0.165 Uiso 1 1 calc R . .
C15 C 0.9831(2) 0.7171(7) 0.4497(3) 0.178(3) Uani 1 1 d D A .
H15A H 0.9847 0.6612 0.4084 0.214 Uiso 1 1 calc R . .
H15B H 0.9915 0.6551 0.4892 0.214 Uiso 1 1 calc R . .
C16 C 0.9110(4) 0.7727(14) 0.4478(6) 0.279(6) Uani 1 1 d DU . .
H16A H 0.8807 0.6983 0.4613 0.334 Uiso 0.53(3) 1 calc PR A 1
H16B H 0.9124 0.8438 0.4833 0.334 Uiso 0.53(3) 1 calc PR A 1
H16C H 0.9100 0.8252 0.4903 0.334 Uiso 0.47(3) 1 calc PR A 2
H16D H 0.9049 0.8394 0.4101 0.334 Uiso 0.47(3) 1 calc PR A 2
C17 C 0.8818(16) 0.822(4) 0.3952(10) 0.299(19) Uani 0.53(3) 1 d PDU A 1
H17A H 0.8377 0.8649 0.4040 0.449 Uiso 0.53(3) 1 calc PR A 1
H17B H 0.8716 0.7496 0.3612 0.449 Uiso 0.53(3) 1 calc PR A 1
H17C H 0.9125 0.8902 0.3781 0.449 Uiso 0.53(3) 1 calc PR A 1
C17B C 0.8571(9) 0.698(4) 0.441(3) 0.40(3) Uani 0.47(3) 1 d PDU A 2
H17D H 0.8151 0.7551 0.4420 0.605 Uiso 0.47(3) 1 calc PR A 2
H17E H 0.8600 0.6327 0.4787 0.605 Uiso 0.47(3) 1 calc PR A 2
H17F H 0.8541 0.6492 0.3979 0.605 Uiso 0.47(3) 1 calc PR A 2
C18 C 0.9313(2) 0.7590(5) 0.2068(2) 0.1192(14) Uani 1 1 d . . .
H18A H 0.9500 0.7585 0.2550 0.179 Uiso 1 1 calc R . .
H18B H 0.8801 0.7484 0.2021 0.179 Uiso 1 1 calc R . .
H18C H 0.9432 0.8455 0.1863 0.179 Uiso 1 1 calc R . .
C21 C 1.33621(14) 0.6959(3) 0.39846(13) 0.0581(8) Uani 1 1 d . . .
C22 C 1.35368(18) 0.5602(4) 0.41110(15) 0.0776(9) Uani 1 1 d . . .
H22 H 1.3180 0.4958 0.4174 0.093 Uiso 1 1 calc R . .
C23 C 1.4232(2) 0.5189(4) 0.41457(16) 0.0845(10) Uani 1 1 d . . .
H23 H 1.4353 0.4263 0.4237 0.101 Uiso 1 1 calc R . .
C24 C 1.47447(17) 0.6123(4) 0.40476(15) 0.0716(9) Uani 1 1 d . . .
C25 C 1.45722(15) 0.7458(3) 0.39200(15) 0.0685(8) Uani 1 1 d . . .
H25 H 1.4928 0.8098 0.3847 0.082 Uiso 1 1 calc R . .
C26 C 1.38845(15) 0.7876(3) 0.38967(14) 0.0615(8) Uani 1 1 d . . .
H26 H 1.3770 0.8809 0.3819 0.074 Uiso 1 1 calc R . .
C27 C 1.5466(2) 0.5687(4) 0.40777(18) 0.0992(12) Uani 1 1 d . . .
N28 N 1.6037(2) 0.5358(5) 0.41015(19) 0.1497(16) Uani 1 1 d . . .
C31 C 1.29668(14) 0.7031(3) 0.24779(13) 0.0581(8) Uani 1 1 d . . .
C32 C 1.33159(17) 0.5814(3) 0.24001(15) 0.0720(9) Uani 1 1 d . . .
H32 H 1.3108 0.4980 0.2515 0.086 Uiso 1 1 calc R . .
C33 C 1.39614(19) 0.5798(4) 0.21573(17) 0.0875(10) Uani 1 1 d . . .
H33 H 1.4197 0.4957 0.2115 0.105 Uiso 1 1 calc R . .
C34 C 1.42637(18) 0.6991(5) 0.19772(17) 0.0866(11) Uani 1 1 d . . .
C35 C 1.39312(19) 0.8207(4) 0.20482(16) 0.0837(10) Uani 1 1 d . . .
H35 H 1.4140 0.9035 0.1926 0.100 Uiso 1 1 calc R . .
C36 C 1.32859(17) 0.8219(3) 0.23003(15) 0.0716(9) Uani 1 1 d . . .
H36 H 1.3058 0.9066 0.2352 0.086 Uiso 1 1 calc R . .
O37 O 1.49008(14) 0.6860(4) 0.17329(15) 0.1295(11) Uani 1 1 d . . .
C38 C 1.5219(2) 0.8039(7) 0.1503(3) 0.167(2) Uani 1 1 d . . .
H38A H 1.5666 0.7794 0.1342 0.251 Uiso 1 1 calc R . .
H38B H 1.5306 0.8694 0.1877 0.251 Uiso 1 1 calc R . .
H38C H 1.4906 0.8451 0.1130 0.251 Uiso 1 1 calc R . .
C40 C 1.29281(16) 0.8021(4) 0.51788(15) 0.0859(11) Uani 1 1 d . . .
H40A H 1.3098 0.8974 0.5215 0.103 Uiso 1 1 calc R . .
H40B H 1.3339 0.7426 0.5142 0.103 Uiso 1 1 calc R . .
C41 C 1.26174(15) 0.7659(4) 0.58143(16) 0.0705(9) Uani 1 1 d . . .
C42 C 1.24710(19) 0.6326(5) 0.5961(2) 0.0882(10) Uani 1 1 d . . .
H42 H 1.2550 0.5636 0.5643 0.106 Uiso 1 1 calc R . .
C43 C 1.2217(2) 0.5966(4) 0.6548(2) 0.0999(12) Uani 1 1 d . . .
H43 H 1.2119 0.5036 0.6630 0.120 Uiso 1 1 calc R . .
C44 C 1.21026(19) 0.6918(5) 0.7014(2) 0.0906(11) Uani 1 1 d . . .
C45 C 1.22418(19) 0.8259(5) 0.68934(19) 0.0938(11) Uani 1 1 d . . .
H45 H 1.2160 0.8940 0.7215 0.113 Uiso 1 1 calc R . .
C46 C 1.25074(18) 0.8615(4) 0.62879(19) 0.0878(10) Uani 1 1 d . . .
H46 H 1.2613 0.9543 0.6207 0.105 Uiso 1 1 calc R . .
O47 O 1.18536(17) 0.6460(3) 0.75987(16) 0.1353(11) Uani 1 1 d . . .
C48 C 1.1624(3) 0.7441(6) 0.8053(2) 0.162(2) Uani 1 1 d . . .
H48A H 1.1460 0.6973 0.8441 0.243 Uiso 1 1 calc R . .
H48B H 1.1239 0.7980 0.7816 0.243 Uiso 1 1 calc R . .
H48C H 1.2017 0.8045 0.8216 0.243 Uiso 1 1 calc R . .
C51 C 1.16620(17) 0.6754(3) 0.14622(15) 0.0650(8) Uani 1 1 d . . .
C52 C 1.09599(17) 0.6598(3) 0.11719(17) 0.0720(9) Uani 1 1 d . . .
C53 C 1.0767(2) 0.6442(3) 0.04773(19) 0.0895(11) Uani 1 1 d . . .
H53 H 1.0289 0.6326 0.0294 0.107 Uiso 1 1 calc R . .
C54 C 1.1291(3) 0.6463(4) 0.00700(19) 0.1094(14) Uani 1 1 d . . .
H54 H 1.1174 0.6346 -0.0406 0.131 Uiso 1 1 calc R . .
C55 C 1.1980(2) 0.6648(4) 0.03302(19) 0.1073(13) Uani 1 1 d . . .
H55 H 1.2330 0.6685 0.0030 0.129 Uiso 1 1 calc R . .
C56 C 1.21761(19) 0.6783(4) 0.10270(17) 0.0878(10) Uani 1 1 d . . .
H56 H 1.2657 0.6894 0.1202 0.105 Uiso 1 1 calc R . .
S1 S 0.96786(5) 0.62520(14) 0.16572(6) 0.1124(5) Uani 1 1 d . . .
O1 O 0.94157(14) 0.6266(5) 0.09691(17) 0.199(2) Uani 1 1 d . . .
O2 O 0.96234(16) 0.5024(4) 0.2026(2) 0.1849(17) Uani 1 1 d . . .

loop_
_atom_site_aniso_label
_atom_site_aniso_U_11
_atom_site_aniso_U_22
_atom_site_aniso_U_33
_atom_site_aniso_U_23
_atom_site_aniso_U_13
_atom_site_aniso_U_12
C5 0.061(2) 0.078(2) 0.066(2) 0.0022(18) -0.0163(18) -0.0043(17)
C1 0.0453(18) 0.087(2) 0.056(2) 0.0018(16) -0.0021(15) -0.0056(15)
C2 0.0440(17) 0.095(2) 0.058(2) -0.0001(17) -0.0034(15) -0.0016(15)
C3 0.0486(18) 0.0595(19) 0.061(2) 0.0004(15) -0.0022(15) -0.0042(14)
C4 0.0522(19) 0.0636(19) 0.057(2) -0.0036(15) -0.0083(15) -0.0010(15)
O5 0.0510(13) 0.136(2) 0.0729(16) 0.0046(15) -0.0077(11) -0.0088(13)
N6 0.0569(16) 0.093(2) 0.0744(18) -0.0097(15) -0.0251(15) 0.0026(14)
N11 0.0461(15) 0.124(2) 0.0579(17) -0.0046(16) -0.0078(12) 0.0072(15)
C12 0.066(2) 0.132(3) 0.068(2) -0.015(2) -0.0032(17) 0.017(2)
C13 0.056(2) 0.165(4) 0.073(2) 0.008(2) 0.0064(17) 0.009(2)
C14 0.054(3) 0.224(5) 0.132(4) -0.017(3) 0.002(2) 0.026(3)
C15 0.056(3) 0.300(8) 0.178(5) -0.024(5) 0.014(3) 0.004(4)
C16 0.085(5) 0.384(15) 0.354(15) -0.091(11) -0.026(6) 0.018(7)
C17 0.20(3) 0.40(4) 0.30(2) -0.05(2) 0.026(17) 0.18(3)
C17B 0.088(11) 0.48(4) 0.64(7) -0.29(4) 0.02(2) -0.049(16)
C18 0.087(3) 0.159(4) 0.107(3) -0.022(3) -0.006(2) 0.038(3)
C21 0.0491(18) 0.069(2) 0.0528(17) 0.0003(15) -0.0072(13) -0.0048(17)
C22 0.076(2) 0.071(2) 0.084(2) 0.0079(18) -0.0008(18) -0.0152(19)
C23 0.092(3) 0.066(2) 0.091(3) 0.0060(19) -0.008(2) 0.018(2)
C24 0.059(2) 0.084(3) 0.070(2) 0.0000(19) -0.0022(16) 0.016(2)
C25 0.048(2) 0.078(2) 0.078(2) 0.0020(18) -0.0026(15) -0.0031(17)
C26 0.0507(19) 0.0600(19) 0.070(2) 0.0009(15) -0.0059(14) 0.0008(16)
C27 0.079(3) 0.128(3) 0.089(3) -0.005(2) 0.004(2) 0.035(3)
N28 0.091(3) 0.199(4) 0.158(4) -0.006(3) 0.011(2) 0.069(3)
C31 0.0515(18) 0.068(2) 0.0517(17) -0.0081(16) -0.0065(13) -0.0045(18)
C32 0.063(2) 0.072(2) 0.079(2) -0.0092(17) 0.0021(17) -0.0018(18)
C33 0.070(2) 0.098(3) 0.094(3) -0.022(2) 0.007(2) 0.012(2)
C34 0.057(2) 0.131(4) 0.071(2) -0.017(2) 0.0070(17) -0.008(3)
C35 0.074(3) 0.103(3) 0.074(2) -0.004(2) 0.0104(19) -0.024(2)
C36 0.069(2) 0.072(2) 0.074(2) -0.0056(18) 0.0073(17) -0.0084(18)
O37 0.0731(18) 0.197(3) 0.124(2) -0.029(2) 0.0334(16) -0.0084(19)
C38 0.093(3) 0.284(7) 0.133(4) -0.005(4) 0.044(3) -0.059(4)
C40 0.0580(19) 0.140(3) 0.055(2) -0.006(2) -0.0100(16) -0.007(2)
C41 0.0475(18) 0.106(3) 0.055(2) -0.003(2) -0.0062(15) 0.0042(18)
C42 0.081(2) 0.103(3) 0.078(3) -0.003(2) 0.001(2) 0.025(2)
C43 0.109(3) 0.097(3) 0.093(3) 0.013(3) 0.009(2) 0.012(2)
C44 0.079(2) 0.117(4) 0.077(3) 0.009(3) 0.013(2) -0.002(2)
C45 0.091(3) 0.116(4) 0.077(3) -0.024(2) 0.016(2) -0.002(2)
C46 0.088(3) 0.102(3) 0.071(2) -0.008(2) 0.000(2) -0.015(2)
O47 0.146(3) 0.160(3) 0.107(2) 0.025(2) 0.045(2) -0.015(2)
C48 0.174(5) 0.216(6) 0.109(4) -0.042(4) 0.072(4) -0.040(4)
C51 0.072(2) 0.0590(19) 0.060(2) -0.0053(16) -0.0108(18) 0.0067(16)
C52 0.077(2) 0.064(2) 0.067(2) -0.0091(17) -0.0214(19) 0.0138(17)
C53 0.096(3) 0.089(3) 0.073(3) -0.014(2) -0.032(2) 0.024(2)
C54 0.139(4) 0.121(3) 0.060(2) -0.016(2) -0.021(3) 0.033(3)
C55 0.117(3) 0.134(4) 0.068(3) -0.010(2) 0.000(2) 0.013(3)
C56 0.089(3) 0.107(3) 0.064(2) -0.014(2) -0.003(2) 0.004(2)
S1 0.0543(6) 0.1386(11) 0.1332(10) -0.0442(8) -0.0332(6) 0.0116(6)
O1 0.0729(18) 0.361(5) 0.145(3) -0.125(3) -0.0592(18) 0.054(3)
O2 0.092(2) 0.122(3) 0.337(5) -0.002(3) 0.010(3) -0.031(2)

loop_
_atom_type_symbol
_atom_type_description
_atom_type_scat_dispersion_real
_atom_type_scat_dispersion_imag
_atom_type_scat_source
C C 0.0033 0.0016 'International Tables Vol C Tables 4.2.6.8 and 6.1.1.4'
H H 0.0000 0.0000 'International Tables Vol C Tables 4.2.6.8 and 6.1.1.4'
N N 0.0061 0.0033 'International Tables Vol C Tables 4.2.6.8 and 6.1.1.4'
O O 0.0106 0.0060 'International Tables Vol C Tables 4.2.6.8 and 6.1.1.4'
S S 0.1246 0.1234 'International Tables Vol C Tables 4.2.6.8 and 6.1.1.4'

loop_
_geom_angle_atom_site_label_1
_geom_angle_atom_site_label_2
_geom_angle_atom_site_label_3
_geom_angle
O5 C5 N6 121.1(3)
O5 C5 C4 132.0(3)
N6 C5 C4 107.0(3)
N11 C1 C2 120.7(3)
N11 C1 C21 115.9(2)
C2 C1 C21 123.3(3)
C1 C2 C3 129.8(3)
C4 C3 C2 120.4(2)
C4 C3 C31 117.2(2)
C2 C3 C31 122.3(2)
C3 C4 C5 123.7(3)
C3 C4 C51 129.8(3)
C5 C4 C51 106.5(2)
C52 N6 C5 109.8(3)
C52 N6 S1 127.5(2)
C5 N6 S1 121.4(2)
C1 N11 C12 120.5(2)
C1 N11 C40 122.6(2)
C12 N11 C40 116.0(3)
N11 C12 C13 113.9(3)
C12 C13 C14 112.4(4)
C15 C14 C13 113.8(4)
C16 C15 C14 117.7(7)
C17 C16 C17B 81.7(19)
C17 C16 C15 119.8(15)
C17B C16 C15 122.7(18)
C26 C21 C22 119.2(3)
C26 C21 C1 120.3(3)
C22 C21 C1 120.5(3)
C23 C22 C21 119.9(3)
C24 C23 C22 119.8(3)
C25 C24 C23 120.3(3)
C25 C24 C27 120.1(3)
C23 C24 C27 119.7(3)
C24 C25 C26 120.0(3)
C21 C26 C25 120.7(3)
N28 C27 C24 179.2(5)
C36 C31 C32 117.6(3)
C36 C31 C3 120.2(3)
C32 C31 C3 122.0(3)
C33 C32 C31 120.9(3)
C34 C33 C32 120.4(3)
C35 C34 C33 120.0(3)
C35 C34 O37 124.3(4)
C33 C34 O37 115.7(4)
C34 C35 C36 119.4(3)
C31 C36 C35 121.7(3)
C34 O37 C38 118.4(4)
N11 C40 C41 113.6(3)
C46 C41 C42 117.1(3)
C46 C41 C40 121.8(4)
C42 C41 C40 121.0(4)
C43 C42 C41 122.1(4)
C44 C43 C42 120.6(4)
C43 C44 C45 119.6(4)
C43 C44 O47 116.8(4)
C45 C44 O47 123.6(4)
C44 C45 C46 119.2(4)
C41 C46 C45 121.4(4)
C44 O47 C48 118.4(4)
C56 C51 C52 117.7(3)
C56 C51 C4 133.6(3)
C52 C51 C4 108.7(3)
C53 C52 C51 122.9(3)
C53 C52 N6 129.1(3)
C51 C52 N6 108.0(3)
C54 C53 C52 117.3(4)
C53 C54 C55 121.7(3)
C54 C55 C56 121.1(4)
C51 C56 C55 119.3(3)
O1 S1 O2 118.1(3)
O1 S1 N6 106.31(19)
O2 S1 N6 107.95(16)
O1 S1 C18 109.4(2)
O2 S1 C18 109.9(2)
N6 S1 C18 104.19(18)

loop_
_geom_bond_atom_site_label_1
_geom_bond_atom_site_label_2
_geom_bond_distance
C5 O5 1.223(3)
C5 N6 1.426(4)
C5 C4 1.445(4)
C1 N11 1.351(4)
C1 C2 1.384(4)
C1 C21 1.485(4)
C2 C3 1.411(4)
C3 C4 1.398(4)
C3 C31 1.494(4)
C4 C51 1.461(4)
N6 C52 1.411(4)
N6 S1 1.671(3)
N11 C12 1.476(4)
N11 C40 1.488(4)
C12 C13 1.511(5)
C13 C14 1.517(5)
C14 C15 1.488(7)
C15 C16 1.481(8)
C16 C17 1.221(15)
C16 C17B 1.259(18)
C18 S1 1.736(4)
C21 C26 1.373(4)
C21 C22 1.388(4)
C22 C23 1.386(4)
C23 C24 1.375(4)
C24 C25 1.367(4)
C24 C27 1.440(5)
C25 C26 1.376(4)
C27 N28 1.138(4)
C31 C36 1.382(4)
C31 C32 1.386(4)
C32 C33 1.381(4)
C33 C34 1.372(5)
C34 C35 1.368(5)
C34 O37 1.374(4)
C35 C36 1.390(4)
O37 C38 1.410(6)
C40 C41 1.501(4)
C41 C46 1.362(4)
C41 C42 1.376(5)
C42 C43 1.362(5)
C43 C44 1.351(5)
C44 C45 1.369(5)
C44 O47 1.382(4)
C45 C46 1.404(5)
O47 C48 1.425(5)
C51 C56 1.387(4)
C51 C52 1.405(4)
C52 C53 1.390(4)
C53 C54 1.364(5)
C54 C55 1.369(5)
C55 C56 1.393(5)
S1 O1 1.395(3)
S1 O2 1.420(4)
